data_4026237
loop_
_publ_author_name
'Wanchai Pluempanupat'
'Michael Abraham'
'Lothar Brecker'
'Peter Wolschann'
'Alfred Karpfen'
'Vladimir B. Arion'
'Michael Widhalm'

_publ_section_title
;
 Synthesis and Conformation of Chiral Biheteroaryls
;
_journal_name_full 'Journal of Organic Chemistry'
_journal_page_first 3222
_journal_page_last 3230
_journal_paper_doi 10.1021/jo200089p
_journal_volume 76
_journal_year 2011
_chemical_formula_moiety 'C28 H22 O2, 0.5(C6 H6)'
_chemical_formula_sum 'C31 H25 O2'
_chemical_formula_weight 429.51
_chemical_name_systematic
; 
rac-2,2',5,5'-Tetrahydro-11,11'-binaphtho[2,3-b]oxepine 
;
_space_group_IT_number 60
_symmetry_cell_setting orthorhombic
_symmetry_space_group_name_Hall '-P 2n 2ab'
_symmetry_space_group_name_H-M 'P b c n'
_atom_sites_solution_hydrogens geom
_atom_sites_solution_primary direct
_atom_sites_solution_secondary difmap
_audit_creation_method SHELXL-97
_cell_angle_alpha 90.00
_cell_angle_beta 90.00
_cell_angle_gamma 90.00
_cell_formula_units_Z 8
_cell_length_a 16.648(3)
_cell_length_b 9.1111(18)
_cell_length_c 29.258(5)
_cell_measurement_reflns_used 737
_cell_measurement_temperature 100(2)
_cell_measurement_theta_max 16.78
_cell_measurement_theta_min 2.45
_cell_volume 4437.9(14)
_computing_structure_refinement 'SHELXL-97 (Sheldrick, 1997)'
_computing_structure_solution 'SHELXS-97 (Sheldrick, 1990)'
_diffrn_ambient_temperature 100(2)
_diffrn_measured_fraction_theta_full 0.989
_diffrn_measured_fraction_theta_max 0.989
_diffrn_radiation_monochromator graphite
_diffrn_radiation_source 'fine-focus sealed tube'
_diffrn_radiation_type MoK\a
_diffrn_radiation_wavelength 0.71073
_diffrn_reflns_av_R_equivalents 0.3722
_diffrn_reflns_av_sigmaI/netI 0.2513
_diffrn_reflns_limit_h_max 19
_diffrn_reflns_limit_h_min -19
_diffrn_reflns_limit_k_max 10
_diffrn_reflns_limit_k_min -10
_diffrn_reflns_limit_l_max 35
_diffrn_reflns_limit_l_min -25
_diffrn_reflns_number 56797
_diffrn_reflns_theta_full 25.50
_diffrn_reflns_theta_max 25.50
_diffrn_reflns_theta_min 2.55
_exptl_absorpt_coefficient_mu 0.079
_exptl_absorpt_correction_T_max 0.9922
_exptl_absorpt_correction_T_min 0.9806
_exptl_absorpt_correction_type multi-scan
_exptl_absorpt_process_details SADABS
_exptl_crystal_colour colorless
_exptl_crystal_density_diffrn 1.286
_exptl_crystal_description stick
_exptl_crystal_F_000 1816
_exptl_crystal_size_max 0.25
_exptl_crystal_size_mid 0.10
_exptl_crystal_size_min 0.10
_refine_diff_density_max 0.294
_refine_diff_density_min -0.262
_refine_diff_density_rms 0.061
_refine_ls_extinction_method none
_refine_ls_goodness_of_fit_ref 0.930
_refine_ls_hydrogen_treatment constr
_refine_ls_matrix_type full
_refine_ls_number_parameters 298
_refine_ls_number_reflns 4072
_refine_ls_number_restraints 0
_refine_ls_restrained_S_all 0.930
_refine_ls_R_factor_all 0.2658
_refine_ls_R_factor_gt 0.0778
_refine_ls_shift/su_max 0.000
_refine_ls_shift/su_mean 0.000
_refine_ls_structure_factor_coef Fsqd
_refine_ls_weighting_details 'calc w=1/[\s^2^(Fo^2^)+(0.0698P)^2^+0.0000P] where P=(Fo^2^+2Fc^2^)/3'
_refine_ls_weighting_scheme calc
_refine_ls_wR_factor_gt 0.1329
_refine_ls_wR_factor_ref 0.1958
_reflns_number_gt 1395
_reflns_number_total 4072
_reflns_threshold_expression >2sigma(I)
_cod_data_source_file jo200089p_si_003_4.cif
_cod_data_source_block miwi122
_cod_database_code 4026237

loop_
_symmetry_equiv_pos_as_xyz
'x, y, z'
'-x+1/2, -y+1/2, z+1/2'
'x+1/2, -y+1/2, -z'
'-x, y, -z+1/2'
'-x, -y, -z'
'x-1/2, y-1/2, -z-1/2'
'-x-1/2, y-1/2, z'
'x, -y, z-1/2'

loop_
_atom_site_label
_atom_site_type_symbol
_atom_site_fract_x
_atom_site_fract_y
_atom_site_fract_z
_atom_site_U_iso_or_equiv
_atom_site_adp_type
_atom_site_occupancy
_atom_site_symmetry_multiplicity
_atom_site_calc_flag
_atom_site_refinement_flags
O1 O 0.0569(2) 1.1298(4) 0.18338(11) 0.0396(10) Uani 1 1 d .
O2 O 0.07191(19) 0.7380(4) 0.19870(11) 0.0344(9) Uani 1 1 d .
C1 C -0.0130(3) 1.0645(6) 0.16671(15) 0.0298(13) Uani 1 1 d .
C2 C 0.0807(3) 1.2586(6) 0.15817(19) 0.0414(15) Uani 1 1 d .
H2A H 0.0826 1.2334 0.1253 0.050 Uiso 1 1 calc R
H2B H 0.1357 1.2862 0.1677 0.050 Uiso 1 1 calc R
C3 C 0.0270(3) 1.3890(6) 0.16419(18) 0.0427(15) Uani 1 1 d .
H3 H 0.0460 1.4786 0.1516 0.051 Uiso 1 1 calc R
C4 C -0.0433(3) 1.3951(6) 0.18481(17) 0.0425(15) Uani 1 1 d .
H4 H -0.0678 1.4892 0.1859 0.051 Uiso 1 1 calc R
C5 C -0.0893(3) 1.2740(6) 0.20652(16) 0.0396(15) Uani 1 1 d .
H5A H -0.1458 1.3055 0.2105 0.048 Uiso 1 1 calc R
H5B H -0.0667 1.2545 0.2372 0.048 Uiso 1 1 calc R
C6 C -0.0877(3) 1.1313(6) 0.17846(15) 0.0317(14) Uani 1 1 d .
C7 C -0.1570(3) 1.0659(6) 0.16416(15) 0.0314(14) Uani 1 1 d .
H7 H -0.2072 1.1073 0.1726 0.038 Uiso 1 1 calc R
C8 C -0.1554(3) 0.9377(6) 0.13710(15) 0.0283(14) Uani 1 1 d .
C9 C -0.2277(3) 0.8732(6) 0.11951(16) 0.0325(14) Uani 1 1 d .
H9 H -0.2783 0.9146 0.1273 0.039 Uiso 1 1 calc R
C10 C -0.2246(3) 0.7531(6) 0.09170(16) 0.0328(14) Uani 1 1 d .
H10 H -0.2729 0.7140 0.0794 0.039 Uiso 1 1 calc R
C11 C -0.1511(4) 0.6869(6) 0.08113(17) 0.0388(15) Uani 1 1 d .
H11 H -0.1500 0.6021 0.0622 0.047 Uiso 1 1 calc R
C12 C -0.0809(3) 0.7429(5) 0.09773(16) 0.0331(14) Uani 1 1 d .
H12 H -0.0317 0.6953 0.0907 0.040 Uiso 1 1 calc R
C13 C -0.0800(3) 0.8722(6) 0.12564(15) 0.0278(13) Uani 1 1 d .
C14 C -0.0079(3) 0.9393(6) 0.14141(14) 0.0260(13) Uani 1 1 d .
C15 C 0.0721(3) 0.8737(5) 0.12923(16) 0.0254(13) Uani 1 1 d .
C16 C 0.1096(3) 0.7757(5) 0.15784(17) 0.0280(13) Uani 1 1 d .
C17 C 0.1079(3) 0.8009(6) 0.23853(16) 0.0354(15) Uani 1 1 d .
H17A H 0.0712 0.7856 0.2647 0.042 Uiso 1 1 calc R
H17B H 0.1130 0.9081 0.2338 0.042 Uiso 1 1 calc R
C18 C 0.1876(3) 0.7419(6) 0.25069(18) 0.0480(17) Uani 1 1 d .
H18 H 0.2083 0.7717 0.2795 0.058 Uiso 1 1 calc R
C19 C 0.2343(3) 0.6523(6) 0.22650(18) 0.0474(17) Uani 1 1 d .
H19 H 0.2829 0.6221 0.2407 0.057 Uiso 1 1 calc R
C20 C 0.2191(3) 0.5936(6) 0.17968(16) 0.0369(14) Uani 1 1 d .
H20A H 0.1822 0.5087 0.1820 0.044 Uiso 1 1 calc R
H20B H 0.2705 0.5575 0.1669 0.044 Uiso 1 1 calc R
C21 C 0.1831(3) 0.7053(5) 0.14667(17) 0.0301(14) Uani 1 1 d .
C22 C 0.2185(3) 0.7400(6) 0.10562(16) 0.0328(14) Uani 1 1 d .
H22 H 0.2674 0.6929 0.0975 0.039 Uiso 1 1 calc R
C23 C 0.1851(3) 0.8428(6) 0.07509(17) 0.0318(14) Uani 1 1 d .
C24 C 0.2237(3) 0.8825(6) 0.03344(16) 0.0321(14) Uani 1 1 d .
H24 H 0.2739 0.8398 0.0256 0.039 Uiso 1 1 calc R
C25 C 0.1887(3) 0.9820(6) 0.00467(17) 0.0384(15) Uani 1 1 d .
H25 H 0.2152 1.0085 -0.0229 0.046 Uiso 1 1 calc R
C26 C 0.1140(3) 1.0457(6) 0.01528(16) 0.0361(14) Uani 1 1 d .
H26 H 0.0901 1.1139 -0.0052 0.043 Uiso 1 1 calc R
C27 C 0.0757(3) 1.0095(5) 0.05505(16) 0.0325(14) Uani 1 1 d .
H27 H 0.0250 1.0522 0.0618 0.039 Uiso 1 1 calc R
C28 C 0.1105(3) 0.9089(5) 0.08640(15) 0.0266(13) Uani 1 1 d .
C29 C 0.5042(5) 0.9038(7) 0.0359(2) 0.0569(18) Uani 1 1 d .
H29 H 0.5072 0.8380 0.0610 0.068 Uiso 1 1 calc R
C30 C 0.5602(4) 0.8962(7) 0.0015(2) 0.0561(18) Uani 1 1 d .
H30 H 0.6013 0.8240 0.0024 0.067 Uiso 1 1 calc R
C31 C 0.5562(4) 0.9929(8) -0.0341(2) 0.0594(19) Uani 1 1 d .
H31 H 0.5954 0.9890 -0.0577 0.071 Uiso 1 1 calc R

loop_
_atom_site_aniso_label
_atom_site_aniso_U_11
_atom_site_aniso_U_22
_atom_site_aniso_U_33
_atom_site_aniso_U_23
_atom_site_aniso_U_13
_atom_site_aniso_U_12
O1 0.035(2) 0.043(3) 0.040(2) -0.0029(19) -0.0022(19) 0.000(2)
O2 0.032(2) 0.044(2) 0.0265(19) 0.0046(17) -0.0020(18) -0.0003(18)
C1 0.023(3) 0.042(4) 0.024(3) -0.002(3) -0.005(3) -0.002(3)
C2 0.036(4) 0.042(4) 0.046(3) -0.001(3) 0.001(3) -0.010(3)
C3 0.036(4) 0.040(4) 0.053(4) 0.006(3) -0.005(3) -0.001(3)
C4 0.039(4) 0.037(4) 0.051(4) -0.003(3) -0.013(3) 0.012(3)
C5 0.033(4) 0.054(4) 0.033(3) -0.002(3) -0.006(3) -0.002(3)
C6 0.030(4) 0.042(4) 0.023(3) -0.006(3) 0.000(3) 0.005(3)
C7 0.025(3) 0.041(4) 0.028(3) -0.002(3) -0.003(3) 0.012(3)
C8 0.034(4) 0.030(4) 0.021(3) 0.010(3) 0.006(3) 0.001(3)
C9 0.025(4) 0.036(4) 0.036(3) 0.012(3) -0.001(3) 0.003(3)
C10 0.038(4) 0.030(4) 0.030(3) 0.000(3) -0.007(3) -0.011(3)
C11 0.041(4) 0.039(4) 0.037(3) -0.003(3) 0.003(3) -0.010(3)
C12 0.031(4) 0.034(4) 0.035(3) 0.003(3) 0.005(3) 0.003(3)
C13 0.024(3) 0.032(4) 0.027(3) 0.005(3) 0.004(3) 0.008(3)
C14 0.032(4) 0.031(4) 0.015(3) 0.001(3) -0.008(2) 0.005(3)
C15 0.023(3) 0.024(3) 0.029(3) -0.001(2) -0.006(3) 0.003(3)
C16 0.027(3) 0.031(3) 0.027(3) -0.003(3) 0.000(3) -0.006(3)
C17 0.027(4) 0.051(4) 0.028(3) 0.001(3) -0.001(3) 0.004(3)
C18 0.045(4) 0.064(5) 0.035(3) -0.009(3) -0.007(3) 0.021(4)
C19 0.042(4) 0.062(5) 0.039(3) 0.002(3) -0.007(3) 0.021(3)
C20 0.034(3) 0.032(4) 0.045(3) -0.007(3) -0.006(3) 0.002(3)
C21 0.024(3) 0.032(4) 0.034(3) -0.002(3) -0.004(3) 0.000(3)
C22 0.026(3) 0.035(4) 0.037(3) -0.014(3) 0.006(3) -0.001(3)
C23 0.032(4) 0.032(4) 0.031(3) 0.001(3) -0.001(3) 0.001(3)
C24 0.029(3) 0.038(4) 0.030(3) -0.009(3) 0.004(3) -0.006(3)
C25 0.049(4) 0.038(4) 0.029(3) 0.001(3) 0.009(3) -0.006(3)
C26 0.037(4) 0.038(4) 0.033(3) 0.005(3) -0.002(3) -0.004(3)
C27 0.032(3) 0.035(4) 0.031(3) -0.004(3) 0.009(3) -0.001(3)
C28 0.028(3) 0.030(3) 0.022(3) -0.006(2) -0.003(2) -0.002(3)
C29 0.084(5) 0.041(5) 0.046(4) 0.003(3) -0.008(4) -0.007(4)
C30 0.056(5) 0.067(5) 0.046(4) -0.025(4) -0.003(4) 0.010(4)
C31 0.055(5) 0.083(6) 0.040(4) -0.017(4) 0.013(3) -0.023(5)

loop_
_atom_type_symbol
_atom_type_description
_atom_type_scat_dispersion_real
_atom_type_scat_dispersion_imag
_atom_type_scat_source
C C 0.0033 0.0016 'International Tables Vol C Tables 4.2.6.8 and 6.1.1.4'
H H 0.0000 0.0000 'International Tables Vol C Tables 4.2.6.8 and 6.1.1.4'
O O 0.0106 0.0060 'International Tables Vol C Tables 4.2.6.8 and 6.1.1.4'

loop_
_geom_angle_atom_site_label_1
_geom_angle_atom_site_label_2
_geom_angle_atom_site_label_3
_geom_angle
_geom_angle_site_symmetry_1
_geom_angle_site_symmetry_3
C1 O1 C2 113.4(4) . .
C16 O2 C17 114.3(4) . .
C14 C1 O1 119.7(5) . .
C14 C1 C6 122.9(5) . .
O1 C1 C6 117.4(5) . .
O1 C2 C3 115.0(4) . .
O1 C2 H2A 108.5 . .
C3 C2 H2A 108.5 . .
O1 C2 H2B 108.5 . .
C3 C2 H2B 108.5 . .
H2A C2 H2B 107.5 . .
C4 C3 C2 128.1(5) . .
C4 C3 H3 116.0 . .
C2 C3 H3 116.0 . .
C3 C4 C5 128.5(5) . .
C3 C4 H4 115.7 . .
C5 C4 H4 115.7 . .
C4 C5 C6 113.0(4) . .
C4 C5 H5A 109.0 . .
C6 C5 H5A 109.0 . .
C4 C5 H5B 109.0 . .
C6 C5 H5B 109.0 . .
H5A C5 H5B 107.8 . .
C7 C6 C1 118.4(5) . .
C7 C6 C5 121.2(5) . .
C1 C6 C5 120.4(5) . .
C6 C7 C8 121.2(5) . .
C6 C7 H7 119.4 . .
C8 C7 H7 119.4 . .
C7 C8 C13 119.5(5) . .
C7 C8 C9 121.7(5) . .
C13 C8 C9 118.8(5) . .
C10 C9 C8 120.7(5) . .
C10 C9 H9 119.6 . .
C8 C9 H9 119.6 . .
C9 C10 C11 120.7(5) . .
C9 C10 H10 119.7 . .
C11 C10 H10 119.7 . .
C12 C11 C10 120.6(5) . .
C12 C11 H11 119.7 . .
C10 C11 H11 119.7 . .
C11 C12 C13 121.3(5) . .
C11 C12 H12 119.3 . .
C13 C12 H12 119.3 . .
C14 C13 C8 119.0(5) . .
C14 C13 C12 123.1(5) . .
C8 C13 C12 117.9(5) . .
C1 C14 C13 118.9(5) . .
C1 C14 C15 121.1(5) . .
C13 C14 C15 120.0(4) . .
C16 C15 C28 118.2(4) . .
C16 C15 C14 121.1(4) . .
C28 C15 C14 120.7(4) . .
C15 C16 O2 118.6(4) . .
C15 C16 C21 123.0(5) . .
O2 C16 C21 118.3(4) . .
O2 C17 C18 115.3(4) . .
O2 C17 H17A 108.5 . .
C18 C17 H17A 108.5 . .
O2 C17 H17B 108.5 . .
C18 C17 H17B 108.5 . .
H17A C17 H17B 107.5 . .
C19 C18 C17 128.3(5) . .
C19 C18 H18 115.8 . .
C17 C18 H18 115.8 . .
C18 C19 C20 127.6(5) . .
C18 C19 H19 116.2 . .
C20 C19 H19 116.2 . .
C19 C20 C21 114.1(4) . .
C19 C20 H20A 108.7 . .
C21 C20 H20A 108.7 . .
C19 C20 H20B 108.7 . .
C21 C20 H20B 108.7 . .
H20A C20 H20B 107.6 . .
C22 C21 C16 117.8(5) . .
C22 C21 C20 122.6(5) . .
C16 C21 C20 119.6(5) . .
C21 C22 C23 122.5(5) . .
C21 C22 H22 118.7 . .
C23 C22 H22 118.7 . .
C22 C23 C28 118.7(5) . .
C22 C23 C24 122.3(5) . .
C28 C23 C24 119.1(5) . .
C25 C24 C23 120.2(5) . .
C25 C24 H24 119.9 . .
C23 C24 H24 119.9 . .
C24 C25 C26 120.9(5) . .
C24 C25 H25 119.5 . .
C26 C25 H25 119.5 . .
C27 C26 C25 120.0(5) . .
C27 C26 H26 120.0 . .
C25 C26 H26 120.0 . .
C26 C27 C28 121.0(5) . .
C26 C27 H27 119.5 . .
C28 C27 H27 119.5 . .
C27 C28 C23 118.7(4) . .
C27 C28 C15 121.6(4) . .
C23 C28 C15 119.7(4) . .
C30 C29 C31 120.1(6) . 5_675
C30 C29 H29 120.0 . .
C31 C29 H29 120.0 5_675 .
C31 C30 C29 119.6(6) . .
C31 C30 H30 120.2 . .
C29 C30 H30 120.2 . .
C30 C31 C29 120.4(6) . 5_675
C30 C31 H31 119.8 . .
C29 C31 H31 119.8 5_675 .

loop_
_geom_bond_atom_site_label_1
_geom_bond_atom_site_label_2
_geom_bond_distance
_geom_bond_site_symmetry_2
O1 C1 1.396(5) .
O1 C2 1.442(6) .
O2 C16 1.393(5) .
O2 C17 1.430(5) .
C1 C14 1.362(6) .
C1 C6 1.426(6) .
C2 C3 1.497(7) .
C2 H2A 0.9900 .
C2 H2B 0.9900 .
C3 C4 1.319(7) .
C3 H3 0.9500 .
C4 C5 1.485(7) .
C4 H4 0.9500 .
C5 C6 1.538(7) .
C5 H5A 0.9900 .
C5 H5B 0.9900 .
C6 C7 1.365(6) .
C7 C8 1.411(6) .
C7 H7 0.9500 .
C8 C13 1.430(6) .
C8 C9 1.434(6) .
C9 C10 1.365(6) .
C9 H9 0.9500 .
C10 C11 1.399(7) .
C10 H10 0.9500 .
C11 C12 1.364(6) .
C11 H11 0.9500 .
C12 C13 1.433(6) .
C12 H12 0.9500 .
C13 C14 1.424(6) .
C14 C15 1.503(6) .
C15 C16 1.374(6) .
C15 C28 1.443(6) .
C16 C21 1.421(6) .
C17 C18 1.476(7) .
C17 H17A 0.9900 .
C17 H17B 0.9900 .
C18 C19 1.330(7) .
C18 H18 0.9500 .
C19 C20 1.492(7) .
C19 H19 0.9500 .
C20 C21 1.525(6) .
C20 H20A 0.9900 .
C20 H20B 0.9900 .
C21 C22 1.375(6) .
C22 C23 1.409(6) .
C22 H22 0.9500 .
C23 C28 1.420(6) .
C23 C24 1.424(6) .
C24 C25 1.367(6) .
C24 H24 0.9500 .
C25 C26 1.407(7) .
C25 H25 0.9500 .
C26 C27 1.367(6) .
C26 H26 0.9500 .
C27 C28 1.420(6) .
C27 H27 0.9500 .
C29 C30 1.374(8) .
C29 C31 1.379(8) 5_675
C29 H29 0.9500 .
C30 C31 1.365(8) .
C30 H30 0.9500 .
C31 C29 1.379(8) 5_675
C31 H31 0.9500 .

loop_
_geom_torsion_atom_site_label_1
_geom_torsion_atom_site_label_2
_geom_torsion_atom_site_label_3
_geom_torsion_atom_site_label_4
_geom_torsion
_geom_torsion_site_symmetry_1
_geom_torsion_site_symmetry_4
C2 O1 C1 C14 103.8(5) . .
C2 O1 C1 C6 -78.1(5) . .
C1 O1 C2 C3 69.9(5) . .
O1 C2 C3 C4 -9.1(8) . .
C2 C3 C4 C5 -1.8(9) . .
C3 C4 C5 C6 -41.6(7) . .
C14 C1 C6 C7 0.8(7) . .
O1 C1 C6 C7 -177.3(4) . .
C14 C1 C6 C5 -179.1(4) . .
O1 C1 C6 C5 2.9(7) . .
C4 C5 C6 C7 -122.9(5) . .
C4 C5 C6 C1 57.0(6) . .
C1 C6 C7 C8 -2.0(7) . .
C5 C6 C7 C8 177.8(4) . .
C6 C7 C8 C13 2.1(7) . .
C6 C7 C8 C9 -176.1(5) . .
C7 C8 C9 C10 177.0(4) . .
C13 C8 C9 C10 -1.1(7) . .
C8 C9 C10 C11 2.4(7) . .
C9 C10 C11 C12 -1.3(7) . .
C10 C11 C12 C13 -1.2(7) . .
C7 C8 C13 C14 -0.8(6) . .
C9 C8 C13 C14 177.4(4) . .
C7 C8 C13 C12 -179.4(4) . .
C9 C8 C13 C12 -1.2(6) . .
C11 C12 C13 C14 -176.2(5) . .
C11 C12 C13 C8 2.4(7) . .
O1 C1 C14 C13 178.5(4) . .
C6 C1 C14 C13 0.4(7) . .
O1 C1 C14 C15 -2.9(6) . .
C6 C1 C14 C15 179.1(4) . .
C8 C13 C14 C1 -0.4(6) . .
C12 C13 C14 C1 178.1(4) . .
C8 C13 C14 C15 -179.1(4) . .
C12 C13 C14 C15 -0.5(7) . .
C1 C14 C15 C16 88.1(6) . .
C13 C14 C15 C16 -93.3(5) . .
C1 C14 C15 C28 -93.9(5) . .
C13 C14 C15 C28 84.8(6) . .
C28 C15 C16 O2 -178.3(4) . .
C14 C15 C16 O2 -0.2(7) . .
C28 C15 C16 C21 -1.5(7) . .
C14 C15 C16 C21 176.6(4) . .
C17 O2 C16 C15 -106.6(5) . .
C17 O2 C16 C21 76.5(5) . .
C16 O2 C17 C18 -69.8(6) . .
O2 C17 C18 C19 9.3(9) . .
C17 C18 C19 C20 3.0(10) . .
C18 C19 C20 C21 40.4(8) . .
C15 C16 C21 C22 1.3(7) . .
O2 C16 C21 C22 178.1(4) . .
C15 C16 C21 C20 -177.8(4) . .
O2 C16 C21 C20 -1.0(7) . .
C19 C20 C21 C22 123.7(5) . .
C19 C20 C21 C16 -57.2(6) . .
C16 C21 C22 C23 0.7(7) . .
C20 C21 C22 C23 179.8(5) . .
C21 C22 C23 C28 -2.4(7) . .
C21 C22 C23 C24 177.5(5) . .
C22 C23 C24 C25 179.5(5) . .
C28 C23 C24 C25 -0.6(7) . .
C23 C24 C25 C26 -0.6(7) . .
C24 C25 C26 C27 0.6(8) . .
C25 C26 C27 C28 0.6(7) . .
C26 C27 C28 C23 -1.9(7) . .
C26 C27 C28 C15 177.7(5) . .
C22 C23 C28 C27 -178.3(4) . .
C24 C23 C28 C27 1.9(7) . .
C22 C23 C28 C15 2.1(7) . .
C24 C23 C28 C15 -177.8(4) . .
C16 C15 C28 C27 -179.9(4) . .
C14 C15 C28 C27 2.0(7) . .
C16 C15 C28 C23 -0.2(7) . .
C14 C15 C28 C23 -178.4(4) . .
C31 C29 C30 C31 1.1(10) 5_675 .
C29 C30 C31 C29 -1.1(10) . 5_675
